data_2238302
loop_
_publ_author_name
'Shalini, S.'
'Girija, C. R.'
'Simon, Lalitha'
'Srinivasan, K. K.'
'Venkatesha, T. V.'

_publ_section_title
;
 <i>rac</i>-3-(4-Hydroxybenzyl)chroman-4-one
;
_journal_coeditor_code ZS2259
_journal_issue 7
_journal_name_full 'Acta Crystallographica Section E'
_journal_page_first o1011
_journal_page_last o1012
_journal_paper_doi 10.1107/S1600536813014645
_journal_volume 69
_journal_year 2013
_chemical_formula_iupac 'C16 H14 O3'
_chemical_formula_moiety 'C16 H14 O3'
_chemical_formula_sum 'C16 H14 O3'
_chemical_formula_weight 254.27
_chemical_name_systematic
;
<i>rac</i>-3-(4-Hydroxybenzyl)chroman-4-one
;
_space_group_IT_number 14
_symmetry_cell_setting monoclinic
_symmetry_space_group_name_Hall '-P 2yn'
_symmetry_space_group_name_H-M 'P 1 21/n 1'
_atom_sites_solution_hydrogens geom
_atom_sites_solution_primary direct
_atom_sites_solution_secondary difmap
_audit_creation_method SHELXL97
_cell_angle_alpha 90.00
_cell_angle_beta 97.806(2)
_cell_angle_gamma 90.00
_cell_formula_units_Z 4
_cell_length_a 5.2570(2)
_cell_length_b 17.0254(7)
_cell_length_c 14.6879(5)
_cell_measurement_reflns_used 3775
_cell_measurement_temperature 293(2)
_cell_measurement_theta_max 23.5
_cell_measurement_theta_min 2.5
_cell_volume 1302.42(9)
_computing_cell_refinement 'APEX2 and SAINT (Bruker, 2004)'
_computing_data_collection 'APEX2 (Bruker, 2004)'
_computing_data_reduction 'SAINT and XPREP (Bruker, 2004)'
_computing_molecular_graphics 'ORTEP-3 (Farrugia, 2012)'
_computing_publication_material 'SHELXL97 (Sheldrick, 2008)'
_computing_structure_refinement 'SHELXL97 (Sheldrick, 2008)'
_computing_structure_solution 'SIR92 (Altomare <i>et al.</i>, 1993)'
_diffrn_ambient_temperature 293(2)
_diffrn_measured_fraction_theta_full 0.999
_diffrn_measured_fraction_theta_max 0.999
_diffrn_measurement_device_type 'Bruker Kappa APEX2 CCD'
_diffrn_measurement_method '\w and \f scan'
_diffrn_radiation_monochromator graphite
_diffrn_radiation_source 'fine-focus sealed tube'
_diffrn_radiation_type MoK\a
_diffrn_radiation_wavelength 0.71073
_diffrn_reflns_av_R_equivalents 0.0259
_diffrn_reflns_av_sigmaI/netI 0.0204
_diffrn_reflns_limit_h_max 6
_diffrn_reflns_limit_h_min -6
_diffrn_reflns_limit_k_max 20
_diffrn_reflns_limit_k_min -17
_diffrn_reflns_limit_l_max 17
_diffrn_reflns_limit_l_min -17
_diffrn_reflns_number 12297
_diffrn_reflns_theta_full 25.00
_diffrn_reflns_theta_max 25.00
_diffrn_reflns_theta_min 2.39
_diffrn_standards_number 0
_exptl_absorpt_coefficient_mu 0.089
_exptl_absorpt_correction_T_max 0.991
_exptl_absorpt_correction_T_min 0.962
_exptl_absorpt_correction_type multi-scan
_exptl_absorpt_process_details '(SADABS; Bruker, 2004)'
_exptl_crystal_colour colourless
_exptl_crystal_density_diffrn 1.297
_exptl_crystal_density_method 'not measured'
_exptl_crystal_description block
_exptl_crystal_F_000 536
_exptl_crystal_size_max 0.30
_exptl_crystal_size_mid 0.20
_exptl_crystal_size_min 0.20
_refine_diff_density_max 0.132
_refine_diff_density_min -0.111
_refine_ls_extinction_coef 0.0066(15)
_refine_ls_extinction_expression Fc^*^=kFc[1+0.001xFc^2^\l^3^/sin(2\q)]^-1/4^
_refine_ls_extinction_method 'SHELXL97 (Sheldrick, 2008)'
_refine_ls_goodness_of_fit_ref 1.108
_refine_ls_hydrogen_treatment constr
_refine_ls_matrix_type full
_refine_ls_number_parameters 187
_refine_ls_number_reflns 2288
_refine_ls_number_restraints 5
_refine_ls_restrained_S_all 1.111
_refine_ls_R_factor_all 0.0685
_refine_ls_R_factor_gt 0.0411
_refine_ls_shift/su_max 0.001
_refine_ls_shift/su_mean 0.000
_refine_ls_structure_factor_coef Fsqd
_refine_ls_weighting_details 'calc w = 1/[\s^2^(Fo^2^)+(0.0283P)^2^+0.4082P] where P=(Fo^2^+2Fc^2^)/3'
_refine_ls_weighting_scheme calc
_refine_ls_wR_factor_gt 0.0942
_refine_ls_wR_factor_ref 0.1097
_reflns_number_gt 1523
_reflns_number_total 2288
_reflns_threshold_expression I>2\s(I)
_cod_data_source_file zs2259.cif
_cod_data_source_block I
_cod_original_sg_symbol_H-M 'P 21/n'
_cod_database_code 2238302
_cod_database_fobs_code 2238302

loop_
_symmetry_equiv_pos_as_xyz
'x, y, z'
'-x+1/2, y+1/2, -z+1/2'
'-x, -y, -z'
'x+1/2, -y+1/2, z+1/2'

loop_
_atom_site_type_symbol
_atom_site_label
_atom_site_fract_x
_atom_site_fract_y
_atom_site_fract_z
_atom_site_U_iso_or_equiv
_atom_site_adp_type
_atom_site_calc_flag
_atom_site_refinement_flags
_atom_site_occupancy
_atom_site_symmetry_multiplicity
_atom_site_disorder_assembly
_atom_site_disorder_group
C C1 1.4022(4) -0.27353(12) 1.13065(15) 0.0628(6) Uani d . 1 1 . .
C C2 1.2332(4) -0.28490(13) 1.05275(15) 0.0717(6) Uani d . 1 1 . .
H H2 1.0932 -0.3182 1.0534 0.086 Uiso calc R 1 1 . .
C C3 1.2717(5) -0.24661(14) 0.97306(15) 0.0768(7) Uani d . 1 1 . .
H H3 1.1565 -0.2551 0.9201 0.092 Uiso calc R 1 1 . .
C C4 1.4740(4) -0.19636(12) 0.96916(14) 0.0620(6) Uani d . 1 1 A .
C C5 1.6411(4) -0.18607(13) 1.04841(16) 0.0685(6) Uani d . 1 1 . .
H H5 1.7807 -0.1526 1.0481 0.082 Uiso calc R 1 1 . .
C C6 1.6067(4) -0.22434(14) 1.12857(16) 0.0741(6) Uani d . 1 1 . .
H H6 1.7230 -0.2166 1.1814 0.089 Uiso calc R 1 1 . .
C C7 1.5106(4) -0.15507(15) 0.88088(15) 0.0770(7) Uani d D 1 1 . .
H H7A 1.6694 -0.1253 0.8906 0.092 Uiso calc PR 0.818(8) 1 A 1
H H7B 1.5272 -0.1942 0.8340 0.092 Uiso calc PR 0.818(8) 1 A 1
H H7C 1.6938 -0.1473 0.8820 0.092 Uiso d PR 0.182(8) 1 B 2
H H7D 1.4570 -0.1915 0.8312 0.092 Uiso d PR 0.182(8) 1 B 2
C C8 1.2935(8) -0.10032(19) 0.8465(2) 0.0608(9) Uani d PD 0.818(8) 1 A 1
H H8 1.1365 -0.1320 0.8389 0.073 Uiso calc PR 0.818(8) 1 A 1
C C9 1.2480(9) -0.0336(3) 0.9090(2) 0.0726(11) Uani d PD 0.818(8) 1 A 1
H H9A 1.2381 -0.0543 0.9700 0.087 Uiso calc PR 0.818(8) 1 A 1
H H9B 1.3937 0.0018 0.9135 0.087 Uiso calc PR 0.818(8) 1 A 1
C C8' 1.387(3) -0.0801(8) 0.8553(13) 0.0608(9) Uani d PD 0.182(8) 1 A 2
H H8' 1.5045 -0.0383 0.8803 0.073 Uiso calc PR 0.182(8) 1 B 2
C C9' 1.146(3) -0.0730(10) 0.8989(10) 0.058(4) Uani d PD 0.182(8) 1 A 2
H H9'1 1.1852 -0.0811 0.9646 0.070 Uiso calc PR 0.182(8) 1 B 2
H H9'2 1.0246 -0.1130 0.8742 0.070 Uiso calc PR 0.182(8) 1 B 2
C C10 1.0010(4) 0.03237(13) 0.79097(18) 0.0718(6) Uani d . 1 1 A .
C C11 1.1423(4) -0.00044(12) 0.72734(15) 0.0671(6) Uani d . 1 1 A .
C C12 1.3175(4) -0.06544(13) 0.75340(15) 0.0662(6) Uani d . 1 1 . .
C C13 1.1050(6) 0.02833(16) 0.63788(18) 0.0956(8) Uani d . 1 1 . .
H H13 1.1988 0.0074 0.5943 0.115 Uiso calc R 1 1 A .
C C14 0.9319(7) 0.0870(2) 0.6134(3) 0.1193(11) Uani d . 1 1 A .
H H14 0.9071 0.1057 0.5534 0.143 Uiso calc R 1 1 . .
C C15 0.7942(7) 0.11842(19) 0.6781(3) 0.1237(12) Uani d . 1 1 . .
H H15 0.6769 0.1584 0.6612 0.148 Uiso calc R 1 1 A .
C C16 0.8271(5) 0.09181(16) 0.7663(2) 0.0994(9) Uani d . 1 1 A .
H H16 0.7333 0.1135 0.8094 0.119 Uiso calc R 1 1 . .
O O1 1.3727(3) -0.30821(10) 1.21218(10) 0.0888(6) Uani d . 1 1 . .
H H1 1.2435 -0.3357 1.2055 0.107 Uiso calc R 1 1 . .
O O2 1.4570(3) -0.09234(10) 0.70136(10) 0.0866(5) Uani d . 1 1 A .
O O3 1.0259(3) 0.00860(9) 0.88004(12) 0.0819(5) Uani d . 1 1 . .

loop_
_atom_site_aniso_label
_atom_site_aniso_U_11
_atom_site_aniso_U_22
_atom_site_aniso_U_33
_atom_site_aniso_U_12
_atom_site_aniso_U_13
_atom_site_aniso_U_23
C1 0.0626(13) 0.0639(14) 0.0646(13) 0.0046(11) 0.0181(11) 0.0075(11)
C2 0.0703(14) 0.0750(15) 0.0719(15) -0.0148(11) 0.0176(12) 0.0028(12)
C3 0.0750(15) 0.0922(17) 0.0625(14) -0.0139(13) 0.0072(11) 0.0019(12)
C4 0.0578(12) 0.0648(14) 0.0667(14) 0.0074(10) 0.0207(11) 0.0064(11)
C5 0.0550(12) 0.0682(15) 0.0841(16) -0.0017(10) 0.0156(11) 0.0113(12)
C6 0.0676(14) 0.0841(17) 0.0685(14) -0.0034(12) 0.0015(11) 0.0076(12)
C7 0.0683(14) 0.0928(17) 0.0747(15) 0.0110(13) 0.0278(12) 0.0168(13)
C8 0.074(2) 0.0546(17) 0.0585(15) -0.0042(14) 0.0242(17) -0.0011(14)
C9 0.079(3) 0.080(3) 0.0608(18) 0.007(2) 0.0166(17) -0.0059(18)
C8' 0.074(2) 0.0546(17) 0.0585(15) -0.0042(14) 0.0242(17) -0.0011(14)
C9' 0.061(8) 0.054(10) 0.065(8) -0.009(6) 0.022(7) -0.008(7)
C10 0.0660(14) 0.0589(14) 0.0909(18) -0.0062(11) 0.0119(13) -0.0013(13)
C11 0.0734(14) 0.0571(13) 0.0708(15) -0.0064(11) 0.0097(11) 0.0041(11)
C12 0.0796(15) 0.0618(14) 0.0610(13) -0.0042(11) 0.0229(12) -0.0044(11)
C13 0.118(2) 0.0855(19) 0.0816(18) -0.0047(17) 0.0078(15) 0.0140(15)
C14 0.134(3) 0.096(2) 0.119(3) -0.002(2) -0.017(2) 0.036(2)
C15 0.108(3) 0.080(2) 0.173(4) 0.0091(18) -0.016(3) 0.024(2)
C16 0.0839(19) 0.0734(18) 0.140(3) 0.0107(15) 0.0117(18) 0.0041(18)
O1 0.0925(12) 0.1042(13) 0.0711(10) -0.0090(9) 0.0164(9) 0.0248(9)
O2 0.1092(13) 0.0882(12) 0.0706(10) 0.0128(10) 0.0413(9) 0.0031(9)
O3 0.0861(12) 0.0782(11) 0.0868(12) 0.0134(9) 0.0308(9) -0.0065(9)

loop_
_atom_type_symbol
_atom_type_description
_atom_type_scat_dispersion_real
_atom_type_scat_dispersion_imag
_atom_type_scat_source
C C 0.0033 0.0016 'International Tables Vol C Tables 4.2.6.8 and 6.1.1.4'
H H 0.0000 0.0000 'International Tables Vol C Tables 4.2.6.8 and 6.1.1.4'
O O 0.0106 0.0060 'International Tables Vol C Tables 4.2.6.8 and 6.1.1.4'

loop_
_geom_angle_atom_site_label_1
_geom_angle_atom_site_label_2
_geom_angle_atom_site_label_3
_geom_angle
O1 C1 C2 122.4(2)
O1 C1 C6 118.0(2)
C2 C1 C6 119.6(2)
C1 C2 C3 119.4(2)
C1 C2 H2 120.3
C3 C2 H2 120.3
C4 C3 C2 122.3(2)
C4 C3 H3 118.8
C2 C3 H3 118.8
C5 C4 C3 117.1(2)
C5 C4 C7 121.8(2)
C3 C4 C7 121.1(2)
C4 C5 C6 121.4(2)
C4 C5 H5 119.3
C6 C5 H5 119.3
C1 C6 C5 120.2(2)
C1 C6 H6 119.9
C5 C6 H6 119.9
C8' C7 C4 121.6(6)
C8 C7 C4 113.3(2)
C8' C7 H7A 85.7
C8 C7 H7A 108.9
C4 C7 H7A 108.9
C8' C7 H7B 119.9
C8 C7 H7B 108.9
C4 C7 H7B 108.9
H7A C7 H7B 107.7
C8' C7 H7C 106.9
C8 C7 H7C 128.8
C4 C7 H7C 106.9
H7B C7 H7C 85.5
C8' C7 H7D 107.0
C8 C7 H7D 90.8
C4 C7 H7D 106.9
H7A C7 H7D 126.9
H7C C7 H7D 106.7
C9 C8 C7 116.1(3)
C9 C8 C12 107.2(3)
C7 C8 C12 113.2(3)
C9 C8 H8 106.6
C7 C8 H8 106.6
C12 C8 H8 106.6
O3 C9 C8 113.7(3)
O3 C9 H9A 108.8
C8 C9 H9A 108.8
O3 C9 H9B 108.8
C8 C9 H9B 108.8
H9A C9 H9B 107.7
C7 C8' C9' 109.5(10)
C7 C8' C12 116.1(11)
C9' C8' C12 107.6(12)
C7 C8' H8' 107.8
C9' C8' H8' 107.8
C12 C8' H8' 107.8
C8' C9' O3 110.4(10)
C8' C9' H9'1 109.6
O3 C9' H9'1 109.6
C8' C9' H9'2 109.6
O3 C9' H9'2 109.6
H9'1 C9' H9'2 108.1
O3 C10 C16 116.5(2)
O3 C10 C11 122.6(2)
C16 C10 C11 121.0(3)
C10 C11 C13 118.3(2)
C10 C11 C12 120.4(2)
C13 C11 C12 121.2(2)
O2 C12 C11 122.2(2)
O2 C12 C8 123.4(2)
C11 C12 C8 114.1(2)
O2 C12 C8' 118.2(4)
C11 C12 C8' 116.4(4)
C14 C13 C11 120.6(3)
C14 C13 H13 119.7
C11 C13 H13 119.7
C13 C14 C15 119.8(3)
C13 C14 H14 120.1
C15 C14 H14 120.1
C16 C15 C14 121.1(3)
C16 C15 H15 119.5
C14 C15 H15 119.5
C15 C16 C10 119.3(3)
C15 C16 H16 120.4
C10 C16 H16 120.4
C1 O1 H1 109.5
C10 O3 C9 114.6(2)
C10 O3 C9' 115.2(5)

loop_
_geom_bond_atom_site_label_1
_geom_bond_atom_site_label_2
_geom_bond_distance
C1 O1 1.363(2)
C1 C2 1.364(3)
C1 C6 1.366(3)
C2 C3 1.379(3)
C2 H2 0.9300
C3 C4 1.372(3)
C3 H3 0.9300
C4 C5 1.371(3)
C4 C7 1.510(3)
C5 C6 1.379(3)
C5 H5 0.9300
C6 H6 0.9300
C7 C8' 1.457(9)
C7 C8 1.507(4)
C7 H7A 0.9700
C7 H7B 0.9700
C7 H7C 0.9700
C7 H7D 0.9700
C8 C9 1.500(4)
C8 C12 1.512(4)
C8 H8 0.9800
C9 O3 1.388(4)
C9 H9A 0.9700
C9 H9B 0.9700
C8' C9' 1.501(10)
C8' C12 1.513(18)
C8' H8' 0.9800
C9' O3 1.535(15)
C9' H9'1 0.9700
C9' H9'2 0.9700
C10 O3 1.359(3)
C10 C16 1.379(3)
C10 C11 1.388(3)
C11 C13 1.391(3)
C11 C12 1.457(3)
C12 O2 1.218(2)
C13 C14 1.366(4)
C13 H13 0.9300
C14 C15 1.378(4)
C14 H14 0.9300
C15 C16 1.361(4)
C15 H15 0.9300
C16 H16 0.9300
O1 H1 0.8200

loop_
_geom_hbond_atom_site_label_D
_geom_hbond_atom_site_label_H
_geom_hbond_atom_site_label_A
_geom_hbond_site_symmetry_A
_geom_hbond_distance_DH
_geom_hbond_distance_HA
_geom_hbond_distance_DA
_geom_hbond_angle_DHA
_geom_hbond_publ_flag
O1 H1 O2 4_445 0.82 1.94 2.752(2) 173 yes
C8 H8 O1 4_444 0.98 2.39 3.166(4) 136 yes
C16 H16 Cg1 1_545 0.93 3.14 4.022(3) 159 yes

loop_
_geom_torsion_atom_site_label_1
_geom_torsion_atom_site_label_2
_geom_torsion_atom_site_label_3
_geom_torsion_atom_site_label_4
_geom_torsion
O1 C1 C2 C3 178.6(2)
C6 C1 C2 C3 0.1(3)
C1 C2 C3 C4 -0.7(4)
C2 C3 C4 C5 0.7(3)
C2 C3 C4 C7 -179.8(2)
C3 C4 C5 C6 -0.2(3)
C7 C4 C5 C6 -179.7(2)
O1 C1 C6 C5 -178.2(2)
C2 C1 C6 C5 0.4(3)
C4 C5 C6 C1 -0.3(3)
C5 C4 C7 C8' -93.3(10)
C3 C4 C7 C8' 87.3(10)
C5 C4 C7 C8 -117.9(3)
C3 C4 C7 C8 62.7(3)
C8' C7 C8 C9 -55.0(17)
C4 C7 C8 C9 61.2(5)
C8' C7 C8 C12 69.6(19)
C4 C7 C8 C12 -174.1(2)
C7 C8 C9 O3 -171.8(2)
C12 C8 C9 O3 60.6(6)
C8 C7 C8' C9' 48.6(12)
C4 C7 C8' C9' -27(2)
C8 C7 C8' C12 -73(2)
C4 C7 C8' C12 -148.8(6)
C7 C8' C9' O3 174.9(10)
C12 C8' C9' O3 -58.1(18)
O3 C10 C11 C13 -179.4(2)
C16 C10 C11 C13 0.3(3)
O3 C10 C11 C12 2.9(3)
C16 C10 C11 C12 -177.4(2)
C10 C11 C12 O2 -175.1(2)
C13 C11 C12 O2 7.3(4)
C10 C11 C12 C8 9.9(3)
C13 C11 C12 C8 -167.7(3)
C10 C11 C12 C8' -15.4(8)
C13 C11 C12 C8' 167.0(7)
C9 C8 C12 O2 146.6(3)
C7 C8 C12 O2 17.2(4)
C9 C8 C12 C11 -38.5(5)
C7 C8 C12 C11 -167.8(2)
C9 C8 C12 C8' 62.8(11)
C7 C8 C12 C8' -66.6(12)
C7 C8' C12 O2 -33.5(13)
C9' C8' C12 O2 -156.6(10)
C7 C8' C12 C11 165.9(7)
C9' C8' C12 C11 42.9(16)
C7 C8' C12 C8 76.2(15)
C9' C8' C12 C8 -46.8(12)
C10 C11 C13 C14 -0.5(4)
C12 C11 C13 C14 177.1(2)
C11 C13 C14 C15 0.5(5)
C13 C14 C15 C16 -0.2(5)
C14 C15 C16 C10 -0.1(5)
O3 C10 C16 C15 179.7(3)
C11 C10 C16 C15 0.0(4)
C16 C10 O3 C9 -162.3(3)
C11 C10 O3 C9 17.4(4)
C16 C10 O3 C9' 160.5(7)
C11 C10 O3 C9' -19.8(7)
C8 C9 O3 C10 -50.6(5)
C8 C9 O3 C9' 48.5(9)
C8' C9' O3 C10 48.9(17)
C8' C9' O3 C9 -48.2(12)
